data_1528718
loop_
_publ_author_name
'Marezio, M.'
'McWhan, D.B.'
'Dernier, P.D.'
'Remeika, J.P.'

_publ_section_title
;
 Structural aspects of the metal-insulator transition in V4 O7
;
_journal_name_full 'Journal of Solid State Chemistry'
_journal_page_first 419
_journal_page_last 429
_journal_volume 6
_journal_year 1973
_chemical_formula_sum 'O7 V4'
_chemical_name_systematic 'V4 O7'
_space_group_IT_number 2
_symmetry_space_group_name_Hall '-P 1 (-x,-1/2*y+1/2*z,1/2*y+1/2*z)'
_symmetry_space_group_name_H-M 'A -1'
_cell_angle_alpha 94.86
_cell_angle_beta 95.14
_cell_angle_gamma 109.3
_cell_formula_units_Z 4
_cell_length_a 5.514
_cell_length_b 7.004
_cell_length_c 12.26
_cell_volume 441.771
_citation_journal_id_ASTM JSSCBI
_cod_data_source_file Marezio_JSSCBI_1973_1995.cif
_cod_data_source_block O7V4
_cod_original_cell_volume 441.7713
_cod_original_sg_symbol_H-M 'P -1 (-a,-b+c,b+c)'
_cod_database_code 1528718

loop_
_symmetry_equiv_pos_as_xyz
x,y,z
-x,-y,-z
x,y+1/2,z+1/2
-x,-y+1/2,-z+1/2

loop_
_atom_site_label
_atom_site_type_symbol
_atom_site_fract_x
_atom_site_fract_y
_atom_site_fract_z
_atom_site_occupancy
_atom_site_U_iso_or_equiv
V2 V+3 0.23447 0.65444 0.06923 1 0.0
O1 O-2 0.1055 0.8543 0.0138 1 0.0
V3 V+3 0.6856 0.44065 0.19798 1 0.0
O2 O-2 0.592 0.7932 0.0472 1 0.0
O7 O-2 0.2955 0.7925 0.225 1 0.0
O4 O-2 0.3305 0.4347 0.1373 1 0.0
O3 O-2 0.8571 0.4942 0.086 1 0.0
O5 O-2 0.5247 0.1449 0.1643 1 0.0
V4 V+3 0.68157 0.94085 0.20017 1 0.0
O6 O-2 0.0418 0.0662 0.1948 1 0.0
V1 V+3 0.20403 0.14097 0.06209 1 0.0
